data_1516890
loop_
_publ_author_name
'Tsoureas, Nikolaos'
'Castro, Ludovic'
'Kilpatrick, Alexander F. R.'
'Cloke, F. Geoffey N.'
'Maron, Laurent'

_publ_section_title
;
 Controlling selectivity in the reductive activation of CO2by mixed
 sandwich uranium(iii) complexes
;
_journal_issue 10
_journal_name_full 'Chemical Science'
_journal_page_first 3777
_journal_paper_doi 10.1039/C4SC01401D
_journal_volume 5
_journal_year 2014
_chemical_compound_source 'synthesis as described'
_chemical_formula_moiety 'C54 H86 O4 Si4 U2'
_chemical_formula_sum 'C54 H86 O4 Si4 U2'
_chemical_formula_weight 1387.65
_chemical_name_common 8
_chemical_name_systematic 8
_space_group_IT_number 64
_symmetry_cell_setting orthorhombic
_symmetry_space_group_name_Hall '-C 2ac 2'
_symmetry_space_group_name_H-M 'C m c a'
_atom_sites_solution_hydrogens geom
_atom_sites_solution_primary direct
_atom_sites_solution_secondary difmap
_audit_creation_method SHELXL-97
_cell_angle_alpha 90.00
_cell_angle_beta 90.00
_cell_angle_gamma 90.00
_cell_formula_units_Z 4
_cell_length_a 21.741(4)
_cell_length_b 23.447(5)
_cell_length_c 10.829(2)
_cell_measurement_reflns_used 1760
_cell_measurement_temperature 173(2)
_cell_measurement_theta_max 27.485
_cell_measurement_theta_min 0.998
_cell_volume 5520.2(19)
_computing_cell_refinement 'HKL Scalepack (Otwinowski & Minor 1997)'
_computing_data_collection 'Collect (Bruker AXS BV, 1997-2004)'
_computing_data_reduction
;
HKL Denzo and Scalepack (Otwinowski & Minor 1997)
;
_computing_molecular_graphics 'Ortep-3 for Windows (Farrugia, 1997)'
_computing_publication_material 'WinGX publication routines (Farrugia, 1999)'
_computing_structure_refinement 'SHELXL-97 (Sheldrick, 1997)'
_computing_structure_solution 'SHELXL-97 (Sheldrick, 1997)'
_diffrn_ambient_temperature 173(2)
_diffrn_detector_area_resol_mean 9
_diffrn_measured_fraction_theta_full 0.998
_diffrn_measured_fraction_theta_max 0.998
_diffrn_measurement_device_type KappaCCD
_diffrn_measurement_method 'CCD rotation images, thick slices'
_diffrn_radiation_monochromator 'horizonally mounted graphite crystal'
_diffrn_radiation_source 'fine-focus sealed tube'
_diffrn_radiation_type MoK\a
_diffrn_radiation_wavelength 0.71073
_diffrn_reflns_av_R_equivalents 0.1158
_diffrn_reflns_av_sigmaI/netI 0.0535
_diffrn_reflns_limit_h_max 28
_diffrn_reflns_limit_h_min -27
_diffrn_reflns_limit_k_max 30
_diffrn_reflns_limit_k_min -30
_diffrn_reflns_limit_l_max 12
_diffrn_reflns_limit_l_min -14
_diffrn_reflns_number 32536
_diffrn_reflns_theta_full 27.47
_diffrn_reflns_theta_max 27.47
_diffrn_reflns_theta_min 3.48
_exptl_absorpt_coefficient_mu 5.989
_exptl_absorpt_correction_T_max 0.7957
_exptl_absorpt_correction_T_min 0.5858
_exptl_absorpt_correction_type multi-scan
_exptl_absorpt_process_details 'SADABS 2007/2 (Sheldrick, G.M., 2007)'
_exptl_crystal_colour Red
_exptl_crystal_density_diffrn 1.670
_exptl_crystal_density_method 'not measured'
_exptl_crystal_description Plate
_exptl_crystal_F_000 2728
_exptl_crystal_size_max 0.10
_exptl_crystal_size_mid 0.08
_exptl_crystal_size_min 0.04
_refine_diff_density_max 1.077
_refine_diff_density_min -1.564
_refine_diff_density_rms 0.166
_refine_ls_extinction_method none
_refine_ls_goodness_of_fit_ref 1.058
_refine_ls_hydrogen_treatment constr
_refine_ls_matrix_type full
_refine_ls_number_parameters 151
_refine_ls_number_reflns 3237
_refine_ls_number_restraints 12
_refine_ls_restrained_S_all 1.056
_refine_ls_R_factor_all 0.0672
_refine_ls_R_factor_gt 0.0437
_refine_ls_shift/su_max 0.000
_refine_ls_shift/su_mean 0.000
_refine_ls_structure_factor_coef Fsqd
_refine_ls_weighting_details 'calc w=1/[\s^2^(Fo^2^)+(0.0273P)^2^+69.0175P] where P=(Fo^2^+2Fc^2^)/3'
_refine_ls_weighting_scheme calc
_refine_ls_wR_factor_gt 0.0835
_refine_ls_wR_factor_ref 0.0901
_reflns_number_gt 2517
_reflns_number_total 3237
_reflns_threshold_expression >2sigma(I)
_cod_data_source_file c4sc01401d2.cif
_cod_data_source_block 8
_cod_depositor_comments
;
The following automatic conversions were performed:

'_symmetry_cell_setting' value 'Orthorhombic' changed to
'orthorhombic' according to
/usr/data/users/saulius/crontab/automatic-downloads/rss-feeds/RSC/lib/dictionaries/cif_core.dic
dictionary named 'cif_core.dic' version 2.4.2 from 2011-04-26.

Automatic conversion script
Id: cif_fix_values 2281 2013-09-26 08:29:07Z andrius 

 Adding full bibliography for 1516885--1516894.cif.
;
_cod_original_cell_volume 5520.1(19)
_cod_original_sg_symbol_Hall '-C 2bc 2'
_cod_original_sg_symbol_H-M Cmca
_cod_database_code 1516890

loop_
_symmetry_equiv_pos_as_xyz
'x, y, z'
'-x, -y+1/2, z+1/2'
'-x, y+1/2, -z+1/2'
'x, -y, -z'
'x+1/2, y+1/2, z'
'-x+1/2, -y+1, z+1/2'
'-x+1/2, y+1, -z+1/2'
'x+1/2, -y+1/2, -z'
'-x, -y, -z'
'x, y-1/2, -z-1/2'
'x, -y-1/2, z-1/2'
'-x, y, z'
'-x+1/2, -y+1/2, -z'
'x+1/2, y, -z-1/2'
'x+1/2, -y, z-1/2'
'-x+1/2, y+1/2, z'

loop_
_atom_site_label
_atom_site_type_symbol
_atom_site_fract_x
_atom_site_fract_y
_atom_site_fract_z
_atom_site_U_iso_or_equiv
_atom_site_adp_type
_atom_site_occupancy
_atom_site_symmetry_multiplicity
_atom_site_calc_flag
_atom_site_refinement_flags
_atom_site_disorder_assembly
_atom_site_disorder_group
C1 C 0.4653(4) 0.5000 1.0000 0.029(2) Uani 1 2 d S . .
C2 C 0.4678(3) 0.2747(2) 1.1945(6) 0.0351(17) Uani 1 1 d . . .
H2 H 0.4515 0.2521 1.2594 0.042 Uiso 1 1 calc R . .
C3 C 0.4214(4) 0.2997(3) 1.1229(6) 0.0386(18) Uani 1 1 d . A .
H3 H 0.3817 0.2944 1.1578 0.046 Uiso 1 1 calc R . .
C4 C 0.4195(3) 0.3311(3) 1.0105(6) 0.0325(15) Uani 1 1 d . A .
C5 C 0.4673(3) 0.3478(2) 0.9295(5) 0.0229(13) Uani 1 1 d . . .
H5 H 0.4514 0.3632 0.8549 0.028 Uiso 1 1 calc R . .
C6A C 0.3301(7) 0.4121(7) 0.8766(14) 0.053(2) Uani 0.566(11) 1 d PU A 1
H6A1 H 0.3486 0.4435 0.9236 0.079 Uiso 0.566(11) 1 calc PR A 1
H6A2 H 0.2862 0.4198 0.8641 0.079 Uiso 0.566(11) 1 calc PR A 1
H6A3 H 0.3506 0.4089 0.7963 0.079 Uiso 0.566(11) 1 calc PR A 1
C7A C 0.2888(7) 0.3588(7) 1.1152(14) 0.053(2) Uani 0.566(11) 1 d PU A 1
H7A1 H 0.2914 0.3242 1.1658 0.079 Uiso 0.566(11) 1 calc PR A 1
H7A2 H 0.2457 0.3660 1.0933 0.079 Uiso 0.566(11) 1 calc PR A 1
H7A3 H 0.3049 0.3913 1.1619 0.079 Uiso 0.566(11) 1 calc PR A 1
C6B C 0.3451(9) 0.3996(9) 0.8020(19) 0.053(2) Uani 0.434(11) 1 d PU A 2
H6B1 H 0.3737 0.3823 0.7428 0.079 Uiso 0.434(11) 1 calc PR A 2
H6B2 H 0.3602 0.4374 0.8255 0.079 Uiso 0.434(11) 1 calc PR A 2
H6B3 H 0.3044 0.4032 0.7640 0.079 Uiso 0.434(11) 1 calc PR A 2
C7B C 0.2887(9) 0.3805(9) 1.054(2) 0.053(2) Uani 0.434(11) 1 d PU A 2
H7B1 H 0.3077 0.4147 1.0892 0.079 Uiso 0.434(11) 1 calc PR A 2
H7B2 H 0.2773 0.3543 1.1209 0.079 Uiso 0.434(11) 1 calc PR A 2
H7B3 H 0.2517 0.3912 1.0078 0.079 Uiso 0.434(11) 1 calc PR A 2
C8 C 0.3070(4) 0.2827(4) 0.8865(9) 0.063(3) Uani 1 1 d . A .
H8A H 0.2649 0.2901 0.8583 0.094 Uiso 1 1 calc R . .
H8B H 0.3066 0.2517 0.9472 0.094 Uiso 1 1 calc R . .
H8C H 0.3325 0.2717 0.8158 0.094 Uiso 1 1 calc R . .
C9 C 0.5000 0.4678(3) 1.3321(7) 0.034(2) Uani 1 2 d S . .
C10 C 0.5524(5) 0.4344(3) 1.3552(6) 0.054(2) Uani 1 1 d . A .
C11 C 0.5319(6) 0.3806(3) 1.3978(6) 0.089(5) Uani 1 1 d . . .
C12 C 0.5739(9) 0.3353(4) 1.4516(9) 0.168(9) Uani 1 1 d . . .
H12A H 0.6032 0.3235 1.3866 0.202 Uiso 1 1 calc R . .
H12B H 0.5485 0.3016 1.4725 0.202 Uiso 1 1 calc R . .
C14 C 0.6184(5) 0.4550(5) 1.3452(10) 0.097(4) Uani 1 1 d . . .
H14A H 0.6464 0.4238 1.3667 0.146 Uiso 1 1 calc R . .
H14B H 0.6248 0.4870 1.4019 0.146 Uiso 1 1 calc R . .
H14C H 0.6266 0.4675 1.2604 0.146 Uiso 1 1 calc R . .
C15 C 0.5000 0.5304(3) 1.3000(8) 0.033(2) Uani 1 2 d S . .
H15A H 0.5424 0.5434 1.2880 0.049 Uiso 0.50 1 calc PR . .
H15B H 0.4810 0.5521 1.3673 0.049 Uiso 0.50 1 calc PR . .
H15C H 0.4766 0.5364 1.2237 0.049 Uiso 0.50 1 calc PR . .
C13 C 0.6118(11) 0.3526(7) 1.5697(13) 0.197(10) Uani 1 1 d . . .
H13A H 0.6370 0.3201 1.5964 0.296 Uiso 1 1 calc R . .
H13B H 0.5835 0.3634 1.6361 0.296 Uiso 1 1 calc R . .
H13C H 0.6386 0.3849 1.5500 0.296 Uiso 1 1 calc R . .
O1 O 0.4393(2) 0.46327(17) 1.0672(4) 0.0327(11) Uani 1 1 d . A .
Si1 Si 0.33896(10) 0.34813(10) 0.9587(3) 0.0590(7) Uani 1 1 d . . .
U1 U 0.5000 0.385772(12) 1.15304(3) 0.02129(11) Uani 1 2 d S . .

loop_
_atom_site_aniso_label
_atom_site_aniso_U_11
_atom_site_aniso_U_22
_atom_site_aniso_U_33
_atom_site_aniso_U_23
_atom_site_aniso_U_13
_atom_site_aniso_U_12
C1 0.034(5) 0.030(5) 0.024(4) -0.016(4) 0.000 0.000
C2 0.073(5) 0.011(3) 0.021(3) -0.001(2) 0.013(3) -0.007(3)
C3 0.057(5) 0.019(3) 0.041(4) -0.007(3) 0.024(4) -0.014(3)
C4 0.034(4) 0.020(3) 0.044(4) -0.008(3) 0.000(3) -0.002(3)
C5 0.037(3) 0.015(3) 0.016(3) 0.000(2) -0.006(3) -0.004(3)
C6A 0.042(5) 0.065(6) 0.052(6) 0.002(4) -0.005(5) 0.015(4)
C7A 0.042(5) 0.065(6) 0.052(6) 0.002(4) -0.005(5) 0.015(4)
C6B 0.042(5) 0.065(6) 0.052(6) 0.002(4) -0.005(5) 0.015(4)
C7B 0.042(5) 0.065(6) 0.052(6) 0.002(4) -0.005(5) 0.015(4)
C8 0.037(5) 0.066(6) 0.086(7) -0.027(5) -0.003(5) -0.012(4)
C9 0.079(8) 0.013(4) 0.010(4) -0.003(3) 0.000 0.000
C10 0.113(8) 0.026(4) 0.023(3) -0.016(3) -0.029(4) 0.021(4)
C11 0.236(16) 0.014(3) 0.017(3) -0.005(3) -0.038(5) 0.025(5)
C12 0.40(2) 0.037(5) 0.067(7) -0.020(5) -0.144(11) 0.075(9)
C14 0.105(9) 0.087(8) 0.099(8) -0.060(7) -0.067(8) 0.049(7)
C15 0.058(7) 0.015(4) 0.026(4) -0.005(4) 0.000 0.000
C13 0.39(3) 0.114(13) 0.087(11) 0.003(9) -0.009(16) 0.052(18)
O1 0.047(3) 0.019(2) 0.032(2) 0.0019(19) 0.002(2) 0.004(2)
Si1 0.0301(12) 0.0394(12) 0.107(2) -0.0150(14) -0.0164(13) -0.0032(10)
U1 0.0414(2) 0.01130(14) 0.01112(14) 0.00032(13) 0.000 0.000

loop_
_atom_type_symbol
_atom_type_description
_atom_type_scat_dispersion_real
_atom_type_scat_dispersion_imag
_atom_type_scat_source
C C 0.0033 0.0016 'International Tables Vol C Tables 4.2.6.8 and 6.1.1.4'
H H 0.0000 0.0000 'International Tables Vol C Tables 4.2.6.8 and 6.1.1.4'
O O 0.0106 0.0060 'International Tables Vol C Tables 4.2.6.8 and 6.1.1.4'
Si Si 0.0817 0.0704 'International Tables Vol C Tables 4.2.6.8 and 6.1.1.4'
U U -9.6767 9.6646 'International Tables Vol C Tables 4.2.6.8 and 6.1.1.4'

loop_
_geom_angle_atom_site_label_1
_geom_angle_atom_site_label_2
_geom_angle_atom_site_label_3
_geom_angle
_geom_angle_site_symmetry_1
_geom_angle_site_symmetry_3
O1 C1 O1 126.7(9) . 4_567
O1 C1 C1 116.7(4) . 9_667
O1 C1 C1 116.7(4) 4_567 9_667
C2 C2 C3 136.1(4) 12_655 .
C2 C2 U1 75.17(15) 12_655 .
C3 C2 U1 72.3(3) . .
C2 C2 H2 112.0 12_655 .
C3 C2 H2 112.0 . .
U1 C2 H2 138.6 . .
C2 C3 C4 135.2(7) . .
C2 C3 U1 77.7(4) . .
C4 C3 U1 74.4(4) . .
C2 C3 H3 112.4 . .
C4 C3 H3 112.4 . .
U1 C3 H3 129.2 . .
C5 C4 C3 130.7(7) . .
C5 C4 Si1 116.1(5) . .
C3 C4 Si1 113.1(5) . .
C5 C4 U1 75.1(3) . .
C3 C4 U1 74.6(4) . .
Si1 C4 U1 133.0(3) . .
C4 C5 C5 137.3(4) . 12_655
C4 C5 U1 74.1(3) . .
C5 C5 U1 74.61(13) 12_655 .
C4 C5 H5 111.4 . .
C5 C5 H5 111.4 12_655 .
U1 C5 H5 137.7 . .
Si1 C6A H6A1 109.5 . .
Si1 C6A H6A2 109.5 . .
H6A1 C6A H6A2 109.5 . .
Si1 C6A H6A3 109.5 . .
H6A1 C6A H6A3 109.5 . .
H6A2 C6A H6A3 109.5 . .
Si1 C7A H7A1 109.5 . .
Si1 C7A H7A2 109.5 . .
H7A1 C7A H7A2 109.5 . .
Si1 C7A H7A3 109.5 . .
H7A1 C7A H7A3 109.5 . .
H7A2 C7A H7A3 109.5 . .
Si1 C6B H6B1 109.5 . .
Si1 C6B H6B2 109.5 . .
H6B1 C6B H6B2 109.5 . .
Si1 C6B H6B3 109.5 . .
H6B1 C6B H6B3 109.5 . .
H6B2 C6B H6B3 109.5 . .
Si1 C7B H7B1 109.5 . .
Si1 C7B H7B2 109.5 . .
H7B1 C7B H7B2 109.5 . .
Si1 C7B H7B3 109.5 . .
H7B1 C7B H7B3 109.5 . .
H7B2 C7B H7B3 109.5 . .
Si1 C8 H8A 109.5 . .
Si1 C8 H8B 109.5 . .
H8A C8 H8B 109.5 . .
Si1 C8 H8C 109.5 . .
H8A C8 H8C 109.5 . .
H8B C8 H8C 109.5 . .
C10 C9 C10 108.5(9) 12_655 .
C10 C9 C15 125.7(5) 12_655 .
C10 C9 C15 125.7(5) . .
C10 C9 U1 74.6(4) 12_655 .
C10 C9 U1 74.6(4) . .
C15 C9 U1 121.4(5) . .
C9 C10 C11 107.4(9) . .
C9 C10 C14 125.2(7) . .
C11 C10 C14 127.2(9) . .
C9 C10 U1 75.5(4) . .
C11 C10 U1 75.9(4) . .
C14 C10 U1 118.2(6) . .
C11 C11 C10 108.3(6) 12_655 .
C11 C11 C12 127.0(8) 12_655 .
C10 C11 C12 124.1(12) . .
C11 C11 U1 75.3(3) 12_655 .
C10 C11 U1 74.0(4) . .
C12 C11 U1 123.7(5) . .
C11 C12 C13 116.6(9) . .
C11 C12 H12A 108.1 . .
C13 C12 H12A 108.1 . .
C11 C12 H12B 108.1 . .
C13 C12 H12B 108.1 . .
H12A C12 H12B 107.3 . .
C10 C14 H14A 109.5 . .
C10 C14 H14B 109.5 . .
H14A C14 H14B 109.5 . .
C10 C14 H14C 109.5 . .
H14A C14 H14C 109.5 . .
H14B C14 H14C 109.5 . .
C9 C15 H15A 109.5 . .
C9 C15 H15B 109.5 . .
H15A C15 H15B 109.5 . .
C9 C15 H15C 109.5 . .
H15A C15 H15C 109.5 . .
H15B C15 H15C 109.5 . .
C12 C13 H13A 109.5 . .
C12 C13 H13B 109.5 . .
H13A C13 H13B 109.5 . .
C12 C13 H13C 109.5 . .
H13A C13 H13C 109.5 . .
H13B C13 H13C 109.5 . .
C1 O1 U1 119.2(5) . .
C7B Si1 C6A 81.6(9) . .
C7B Si1 C8 112.8(8) . .
C6A Si1 C8 116.9(6) . .
C7B Si1 C4 121.1(7) . .
C6A Si1 C4 115.8(6) . .
C8 Si1 C4 107.3(4) . .
C7B Si1 C7A 23.7(8) . .
C6A Si1 C7A 105.0(7) . .
C8 Si1 C7A 104.6(6) . .
C4 Si1 C7A 106.1(5) . .
C7B Si1 C6B 106.3(9) . .
C6A Si1 C6B 25.9(7) . .
C8 Si1 C6B 99.2(7) . .
C4 Si1 C6B 107.8(6) . .
C7A Si1 C6B 129.9(7) . .
O1 U1 O1 65.8(2) . 12_655
O1 U1 C4 77.39(17) . .
O1 U1 C4 119.69(18) 12_655 .
O1 U1 C4 119.69(18) . 12_655
O1 U1 C4 77.39(17) 12_655 12_655
C4 U1 C4 82.2(3) . 12_655
O1 U1 C3 99.9(2) . .
O1 U1 C3 150.19(18) 12_655 .
C4 U1 C3 31.0(2) . .
C4 U1 C3 89.2(2) 12_655 .
O1 U1 C3 150.19(18) . 12_655
O1 U1 C3 99.9(2) 12_655 12_655
C4 U1 C3 89.2(2) . 12_655
C4 U1 C3 31.0(2) 12_655 12_655
C3 U1 C3 79.8(3) . 12_655
O1 U1 C5 92.69(16) . 12_655
O1 U1 C5 76.04(16) 12_655 12_655
C4 U1 C5 59.3(2) . 12_655
C4 U1 C5 30.76(19) 12_655 12_655
C3 U1 C5 78.89(19) . 12_655
C3 U1 C5 57.79(19) 12_655 12_655
O1 U1 C5 76.04(16) . .
O1 U1 C5 92.69(16) 12_655 .
C4 U1 C5 30.76(19) . .
C4 U1 C5 59.3(2) 12_655 .
C3 U1 C5 57.79(19) . .
C3 U1 C5 78.89(19) 12_655 .
C5 U1 C5 30.8(3) 12_655 .
O1 U1 C10 102.84(18) . .
O1 U1 C10 76.5(2) 12_655 .
C4 U1 C10 160.8(3) . .
C4 U1 C10 113.2(2) 12_655 .
C3 U1 C10 133.2(2) . .
C3 U1 C10 98.5(2) 12_655 .
C5 U1 C10 139.2(3) 12_655 .
C5 U1 C10 168.4(2) . .
O1 U1 C10 76.5(2) . 12_655
O1 U1 C10 102.84(18) 12_655 12_655
C4 U1 C10 113.2(2) . 12_655
C4 U1 C10 160.8(3) 12_655 12_655
C3 U1 C10 98.5(2) . 12_655
C3 U1 C10 133.2(2) 12_655 12_655
C5 U1 C10 168.4(2) 12_655 12_655
C5 U1 C10 139.2(3) . 12_655
C10 U1 C10 49.6(4) . 12_655
O1 U1 C9 75.24(17) . .
O1 U1 C9 75.24(17) 12_655 .
C4 U1 C9 138.67(14) . .
C4 U1 C9 138.67(14) 12_655 .
C3 U1 C9 128.33(17) . .
C3 U1 C9 128.33(17) 12_655 .
C5 U1 C9 151.28(19) 12_655 .
C5 U1 C9 151.28(19) . .
C10 U1 C9 29.89(19) . .
C10 U1 C9 29.89(19) 12_655 .
O1 U1 C2 156.06(17) . 12_655
O1 U1 C2 129.50(19) 12_655 12_655
C4 U1 C2 78.72(19) . 12_655
C4 U1 C2 57.9(2) 12_655 12_655
C3 U1 C2 57.5(2) . 12_655
C3 U1 C2 30.1(2) 12_655 12_655
C5 U1 C2 76.33(17) 12_655 12_655
C5 U1 C2 84.23(17) . 12_655
C10 U1 C2 99.2(2) . 12_655
C10 U1 C2 112.0(2) 12_655 12_655
C9 U1 C2 123.6(2) . 12_655

loop_
_geom_bond_atom_site_label_1
_geom_bond_atom_site_label_2
_geom_bond_distance
_geom_bond_site_symmetry_2
C1 O1 1.261(6) .
C1 O1 1.261(6) 4_567
C1 C1 1.507(19) 9_667
C2 C2 1.399(15) 12_655
C2 C3 1.401(10) .
C2 U1 2.734(6) .
C2 H2 0.9500 .
C3 C4 1.423(9) .
C3 U1 2.665(7) .
C3 H3 0.9500 .
C4 C5 1.416(9) .
C4 Si1 1.882(7) .
C4 U1 2.663(6) .
C5 C5 1.420(12) 12_655
C5 U1 2.675(5) .
C5 H5 0.9500 .
C6A Si1 1.754(15) .
C6A H6A1 0.9800 .
C6A H6A2 0.9800 .
C6A H6A3 0.9800 .
C7A Si1 2.031(16) .
C7A H7A1 0.9800 .
C7A H7A2 0.9800 .
C7A H7A3 0.9800 .
C6B Si1 2.09(2) .
C6B H6B1 0.9800 .
C6B H6B2 0.9800 .
C6B H6B3 0.9800 .
C7B Si1 1.68(2) .
C7B H7B1 0.9800 .
C7B H7B2 0.9800 .
C7B H7B3 0.9800 .
C8 Si1 1.858(8) .
C8 H8A 0.9800 .
C8 H8B 0.9800 .
C8 H8C 0.9800 .
C9 C10 1.405(10) 12_655
C9 C10 1.405(10) .
C9 C15 1.509(11) .
C9 U1 2.731(8) .
C10 C11 1.416(11) .
C10 C14 1.517(15) .
C10 U1 2.718(7) .
C11 C11 1.39(2) 12_655
C11 C12 1.515(13) .
C11 U1 2.743(6) .
C12 C13 1.574(19) .
C12 H12A 0.9900 .
C12 H12B 0.9900 .
C14 H14A 0.9800 .
C14 H14B 0.9800 .
C14 H14C 0.9800 .
C15 H15A 0.9800 .
C15 H15B 0.9800 .
C15 H15C 0.9800 .
C13 H13A 0.9800 .
C13 H13B 0.9800 .
C13 H13C 0.9800 .
O1 U1 2.431(4) .
U1 O1 2.431(4) 12_655
U1 C4 2.663(7) 12_655
U1 C3 2.665(7) 12_655
U1 C5 2.675(5) 12_655
U1 C10 2.718(7) 12_655
U1 C2 2.734(6) 12_655

loop_
_geom_torsion_atom_site_label_1
_geom_torsion_atom_site_label_2
_geom_torsion_atom_site_label_3
_geom_torsion_atom_site_label_4
_geom_torsion
_geom_torsion_site_symmetry_1
_geom_torsion_site_symmetry_4
C2 C2 C3 C4 8.5(11) 12_655 .
U1 C2 C3 C4 52.4(7) . .
C2 C2 C3 U1 -43.9(4) 12_655 .
C2 C3 C4 C5 0.5(12) . .
U1 C3 C4 C5 53.9(6) . .
C2 C3 C4 Si1 175.9(6) . .
U1 C3 C4 Si1 -130.6(4) . .
C2 C3 C4 U1 -53.5(7) . .
C3 C4 C5 C5 -9.3(10) . 12_655
Si1 C4 C5 C5 175.36(17) . 12_655
U1 C4 C5 C5 44.4(4) . 12_655
C3 C4 C5 U1 -53.7(6) . .
Si1 C4 C5 U1 130.9(4) . .
C10 C9 C10 C11 -2.4(9) 12_655 .
C15 C9 C10 C11 172.2(7) . .
U1 C9 C10 C11 -69.9(4) . .
C10 C9 C10 C14 -178.0(5) 12_655 .
C15 C9 C10 C14 -3.4(13) . .
U1 C9 C10 C14 114.5(8) . .
C10 C9 C10 U1 67.5(6) 12_655 .
C15 C9 C10 U1 -117.9(8) . .
C9 C10 C11 C11 1.5(6) . 12_655
C14 C10 C11 C11 176.9(7) . 12_655
U1 C10 C11 C11 -68.1(2) . 12_655
C9 C10 C11 C12 -170.2(8) . .
C14 C10 C11 C12 5.3(12) . .
U1 C10 C11 C12 120.2(8) . .
C9 C10 C11 U1 69.6(5) . .
C14 C10 C11 U1 -114.9(8) . .
C11 C11 C12 C13 -110.9(14) 12_655 .
C10 C11 C12 C13 59.2(18) . .
U1 C11 C12 C13 152.1(12) . .
O1 C1 O1 U1 167.4(3) 4_567 .
C1 C1 O1 U1 -12.6(3) 9_667 .
C5 C4 Si1 C7B -131.0(10) . .
C3 C4 Si1 C7B 52.8(10) . .
U1 C4 Si1 C7B -37.3(11) . .
C5 C4 Si1 C6A -35.1(8) . .
C3 C4 Si1 C6A 148.7(7) . .
U1 C4 Si1 C6A 58.6(8) . .
C5 C4 Si1 C8 97.5(5) . .
C3 C4 Si1 C8 -78.6(6) . .
U1 C4 Si1 C8 -168.8(5) . .
C5 C4 Si1 C7A -151.1(7) . .
C3 C4 Si1 C7A 32.7(7) . .
U1 C4 Si1 C7A -57.4(7) . .
C5 C4 Si1 C6B -8.5(8) . .
C3 C4 Si1 C6B 175.3(7) . .
U1 C4 Si1 C6B 85.2(8) . .
C1 O1 U1 O1 13.4(4) . 12_655
C1 O1 U1 C4 -117.7(3) . .
C1 O1 U1 C4 -44.5(4) . 12_655
C1 O1 U1 C3 -139.2(3) . .
C1 O1 U1 C3 -52.5(5) . 12_655
C1 O1 U1 C5 -60.0(3) . 12_655
C1 O1 U1 C5 -86.1(3) . .
C1 O1 U1 C10 82.0(4) . .
C1 O1 U1 C10 124.4(4) . 12_655
C1 O1 U1 C9 93.6(3) . .
C1 O1 U1 C2 -121.5(5) . 12_655
C5 C4 U1 O1 83.8(4) . .
C3 C4 U1 O1 -135.5(4) . .
Si1 C4 U1 O1 -28.1(4) . .
C5 C4 U1 O1 31.5(4) . 12_655
C3 C4 U1 O1 172.2(4) . 12_655
Si1 C4 U1 O1 -80.4(5) . 12_655
C5 C4 U1 C4 -39.1(4) . 12_655
C3 C4 U1 C4 101.6(4) . 12_655
Si1 C4 U1 C4 -151.0(3) . 12_655
C5 C4 U1 C3 -140.7(6) . .
Si1 C4 U1 C3 107.4(7) . .
C5 C4 U1 C3 -69.4(4) . 12_655
C3 C4 U1 C3 71.3(5) . 12_655
Si1 C4 U1 C3 178.7(5) . 12_655
C5 C4 U1 C5 -17.1(2) . 12_655
C3 C4 U1 C5 123.6(5) . 12_655
Si1 C4 U1 C5 -129.0(5) . 12_655
C3 C4 U1 C5 140.7(6) . .
Si1 C4 U1 C5 -112.0(6) . .
C5 C4 U1 C10 176.7(5) . .
C3 C4 U1 C10 -42.7(8) . .
Si1 C4 U1 C10 64.7(8) . .
C5 C4 U1 C10 153.0(4) . 12_655
C3 C4 U1 C10 -66.3(4) . 12_655
Si1 C4 U1 C10 41.0(5) . 12_655
C5 C4 U1 C9 133.3(4) . .
C3 C4 U1 C9 -86.0(5) . .
Si1 C4 U1 C9 21.3(7) . .
C5 C4 U1 C2 -97.7(4) . 12_655
C3 C4 U1 C2 42.9(4) . 12_655
Si1 C4 U1 C2 150.3(5) . 12_655
C2 C3 U1 O1 -171.4(4) . .
C4 C3 U1 O1 44.0(4) . .
C2 C3 U1 O1 130.9(4) . 12_655
C4 C3 U1 O1 -13.7(7) . 12_655
C2 C3 U1 C4 144.6(6) . .
C2 C3 U1 C4 68.5(4) . 12_655
C4 C3 U1 C4 -76.1(5) . 12_655
C2 C3 U1 C3 38.8(4) . 12_655
C4 C3 U1 C3 -105.8(4) . 12_655
C2 C3 U1 C5 97.7(4) . 12_655
C4 C3 U1 C5 -46.9(4) . 12_655
C2 C3 U1 C5 122.1(4) . .
C4 C3 U1 C5 -22.5(4) . .
C2 C3 U1 C10 -53.2(5) . .
C4 C3 U1 C10 162.2(4) . .
C2 C3 U1 C10 -93.8(4) . 12_655
C4 C3 U1 C10 121.6(4) . 12_655
C2 C3 U1 C9 -92.5(4) . .
C4 C3 U1 C9 122.9(4) . .
C2 C3 U1 C2 17.0(3) . 12_655
C4 C3 U1 C2 -127.6(5) . 12_655
C4 C5 U1 O1 -88.7(4) . .
C5 C5 U1 O1 120.79(12) 12_655 .
C4 C5 U1 O1 -152.9(4) . 12_655
C5 C5 U1 O1 56.58(11) 12_655 12_655
C5 C5 U1 C4 -150.5(3) 12_655 .
C4 C5 U1 C4 133.4(5) . 12_655
C5 C5 U1 C4 -17.04(19) 12_655 12_655
C4 C5 U1 C3 22.7(4) . .
C5 C5 U1 C3 -127.8(2) 12_655 .
C4 C5 U1 C3 107.5(4) . 12_655
C5 C5 U1 C3 -42.95(18) 12_655 12_655
C4 C5 U1 C5 150.5(3) . 12_655
C4 C5 U1 C10 -174.6(9) . .
C5 C5 U1 C10 34.9(10) 12_655 .
C4 C5 U1 C10 -39.7(5) . 12_655
C5 C5 U1 C10 169.8(3) 12_655 12_655
C4 C5 U1 C9 -89.4(4) . .
C5 C5 U1 C9 120.1(3) 12_655 .
C4 C5 U1 C2 77.6(4) . 12_655
C5 C5 U1 C2 -72.87(16) 12_655 12_655
C9 C10 U1 O1 23.0(5) . .
C11 C10 U1 O1 135.5(6) . .
C14 C10 U1 O1 -99.6(6) . .
C9 C10 U1 O1 83.8(5) . 12_655
C11 C10 U1 O1 -163.7(6) . 12_655
C14 C10 U1 O1 -38.7(6) . 12_655
C9 C10 U1 C4 -65.5(8) . .
C11 C10 U1 C4 47.0(9) . .
C14 C10 U1 C4 172.0(6) . .
C9 C10 U1 C4 153.5(4) . 12_655
C11 C10 U1 C4 -94.0(6) . 12_655
C14 C10 U1 C4 31.0(7) . 12_655
C9 C10 U1 C3 -94.1(5) . .
C11 C10 U1 C3 18.4(7) . .
C14 C10 U1 C3 143.4(6) . .
C9 C10 U1 C3 -178.0(5) . 12_655
C11 C10 U1 C3 -65.5(6) . 12_655
C14 C10 U1 C3 59.4(6) . 12_655
C9 C10 U1 C5 132.7(4) . 12_655
C11 C10 U1 C5 -114.8(6) . 12_655
C14 C10 U1 C5 10.2(8) . 12_655
C9 C10 U1 C5 106.0(11) . .
C11 C10 U1 C5 -141.4(9) . .
C14 C10 U1 C5 -16.5(14) . .
C9 C10 U1 C10 -36.5(5) . 12_655
C11 C10 U1 C10 76.0(6) . 12_655
C14 C10 U1 C10 -159.0(6) . 12_655
C11 C10 U1 C9 112.5(8) . .
C14 C10 U1 C9 -122.5(8) . .
C9 C10 U1 C2 -147.6(5) . 12_655
C11 C10 U1 C2 -35.1(6) . 12_655
C14 C10 U1 C2 89.9(6) . 12_655
C10 C9 U1 O1 88.5(5) 12_655 .
C10 C9 U1 O1 -156.8(5) . .
C15 C9 U1 O1 -34.16(12) . .
C10 C9 U1 O1 156.8(5) 12_655 12_655
C10 C9 U1 O1 -88.5(5) . 12_655
C15 C9 U1 O1 34.16(12) . 12_655
C10 C9 U1 C4 38.4(6) 12_655 .
C10 C9 U1 C4 153.0(5) . .
C15 C9 U1 C4 -84.3(3) . .
C10 C9 U1 C4 -153.0(5) 12_655 12_655
C10 C9 U1 C4 -38.4(6) . 12_655
C15 C9 U1 C4 84.3(3) . 12_655
C10 C9 U1 C3 -2.5(6) 12_655 .
C10 C9 U1 C3 112.2(5) . .
C15 C9 U1 C3 -125.2(2) . .
C10 C9 U1 C3 -112.2(5) 12_655 12_655
C10 C9 U1 C3 2.5(6) . 12_655
C15 C9 U1 C3 125.2(2) . 12_655
C10 C9 U1 C5 156.2(5) 12_655 12_655
C10 C9 U1 C5 -89.2(6) . 12_655
C15 C9 U1 C5 33.5(3) . 12_655
C10 C9 U1 C5 89.2(6) 12_655 .
C10 C9 U1 C5 -156.2(5) . .
C15 C9 U1 C5 -33.5(3) . .
C10 C9 U1 C10 -114.6(9) 12_655 .
C15 C9 U1 C10 122.7(5) . .
C10 C9 U1 C10 114.6(9) . 12_655
C15 C9 U1 C10 -122.7(5) . 12_655
C10 C9 U1 C2 -75.2(5) 12_655 12_655
C10 C9 U1 C2 39.4(5) . 12_655
C15 C9 U1 C2 162.10(19) . 12_655
